data_2213147
loop_
_publ_author_name
'Burton, Sylvester'
'Fronczek, Frank R.'
'Maverick, Andrew W.'

_publ_section_title
1,1',1''-[(5<i>RS</i>,6<i>RS</i>)-6-Hydroxy-6-methyl-3,4,5,6-tetrahydro-2<i>H</i>-pyran-3,3,5-triyl]triethanone
_journal_coeditor_code BQ2009
_journal_issue 5
_journal_name_full 'Acta Crystallographica Section E'
_journal_page_first o2661
_journal_page_last o2662
_journal_paper_doi 10.1107/S1600536807018120
_journal_volume 63
_journal_year 2007
_chemical_formula_iupac 'C12 H18 O5'
_chemical_formula_moiety 'C12 H18 O5'
_chemical_formula_sum 'C12 H18 O5'
_chemical_formula_weight 242.26
_chemical_name_systematic
;
1,1',1''-[(5<i>R</i>,6<i>R</i>)-6-Hydroxy-6-methyl-3,4,5,6-tetrahydro-
2<i>H</i>-pyran-3,3,5-triyl]triethanone
;
_space_group_IT_number 7
_symmetry_cell_setting monoclinic
_symmetry_space_group_name_Hall 'P -2yac'
_symmetry_space_group_name_H-M 'P 1 n 1'
_atom_sites_solution_hydrogens geom
_atom_sites_solution_primary direct
_atom_sites_solution_secondary difmap
_audit_creation_method SHELXL-97
_cell_angle_alpha 90
_cell_angle_beta 91.26(2)
_cell_angle_gamma 90
_cell_formula_units_Z 2
_cell_length_a 7.598(2)
_cell_length_b 8.813(3)
_cell_length_c 9.169(2)
_cell_measurement_reflns_used 1738
_cell_measurement_temperature 120
_cell_measurement_theta_max 30.0
_cell_measurement_theta_min 2.5
_cell_volume 613.8(3)
_computing_cell_refinement 'DENZO and SCALEPACK'
_computing_data_collection 'COLLECT (Nonius, 2000)'
_computing_data_reduction 'DENZO and SCALEPACK (Otwinowski & Minor, 1997)'
_computing_molecular_graphics 'ORTEP-3 (Farrugia, 1997)'
_computing_publication_material SHELXL97
_computing_structure_refinement 'SHELXL97 (Sheldrick, 1997)'
_computing_structure_solution 'SIR97 (Altomare <i>et al.</i>,  1999)'
_diffrn_ambient_temperature 120
_diffrn_measured_fraction_theta_full 0.996
_diffrn_measured_fraction_theta_max 0.996
_diffrn_measurement_device 'Nonius KappaCCD diffractometer with an Oxford Cryosystems Cryostream cooler'
_diffrn_measurement_method ' \w scans with \k offsets'
_diffrn_radiation_monochromator graphite
_diffrn_radiation_source 'fine-focus sealed tube'
_diffrn_radiation_type MoK\a
_diffrn_radiation_wavelength 0.71073
_diffrn_reflns_av_R_equivalents 0.024
_diffrn_reflns_av_sigmaI/netI 0.0427
_diffrn_reflns_limit_h_max 10
_diffrn_reflns_limit_h_min -10
_diffrn_reflns_limit_k_max 9
_diffrn_reflns_limit_k_min -12
_diffrn_reflns_limit_l_max 12
_diffrn_reflns_limit_l_min -12
_diffrn_reflns_number 6461
_diffrn_reflns_theta_full 30.0
_diffrn_reflns_theta_max 30.0
_diffrn_reflns_theta_min 3.2
_diffrn_standards_decay_% 0
_diffrn_standards_number 0
_exptl_absorpt_coefficient_mu 0.102
_exptl_absorpt_correction_type none
_exptl_crystal_colour colorless
_exptl_crystal_density_diffrn 1.311
_exptl_crystal_density_method 'not measured'
_exptl_crystal_description lath
_exptl_crystal_F_000 260
_exptl_crystal_size_max 0.46
_exptl_crystal_size_mid 0.07
_exptl_crystal_size_min 0.05
_refine_diff_density_max 0.45
_refine_diff_density_min -0.20
_refine_ls_extinction_method none
_refine_ls_goodness_of_fit_ref 1.074
_refine_ls_hydrogen_treatment constr
_refine_ls_matrix_type full
_refine_ls_number_parameters 159
_refine_ls_number_reflns 1796
_refine_ls_number_restraints 2
_refine_ls_restrained_S_all 1.073
_refine_ls_R_factor_all 0.058
_refine_ls_R_factor_gt 0.046
_refine_ls_shift/su_max 0.000
_refine_ls_shift/su_mean 0.000
_refine_ls_structure_factor_coef Fsqd
_refine_ls_weighting_details 'calc w=1/[\s^2^(Fo^2^)+(0.0424P)^2^+0.2367P] where P=(Fo^2^+2Fc^2^)/3'
_refine_ls_weighting_scheme calc
_refine_ls_wR_factor_gt 0.099
_refine_ls_wR_factor_ref 0.106
_reflns_number_gt 1588
_reflns_number_total 1796
_reflns_threshold_expression I>2\s(I)
_cod_data_source_file bq2009.cif
_cod_data_source_block I
_cod_depositor_comments
;
The following automatic conversions were performed:
'_symmetry_cell_setting' value 'Monoclinic' changed to 'monoclinic'
according to '/home/saulius/struct/CIF-dictionaries/cif_core.dic'
dictionary named 'cif_core.dic' version 2.4.1 from 2010-06-29.

Automatic conversion script
Id: cif_fix_enum 1527 2010-12-29 10:47:43Z saulius 

The following automatic conversions were performed:

'_symmetry_cell_setting' value 'Monoclinic' changed to 'monoclinic'
according to /home/saulius/struct/CIF-dictionaries/cif_core.dic
dictionary named 'cif_core.dic' version 2.4.1 from 2010-06-29.

Automatic conversion script
Id: cif_fix_values 1715 2011-07-08 13:25:40Z adriana 
;
_cod_original_sg_symbol_H-M 'P n'
_cod_database_code 2213147
_cod_database_fobs_code 2213147

loop_
_symmetry_equiv_pos_as_xyz
'x, y, z'
'x+1/2, -y, z+1/2'

loop_
_atom_site_type_symbol
_atom_site_label
_atom_site_fract_x
_atom_site_fract_y
_atom_site_fract_z
_atom_site_U_iso_or_equiv
_atom_site_adp_type
_atom_site_calc_flag
_atom_site_refinement_flags
_atom_site_occupancy
O O1 0.1656(2) 0.2610(2) 0.24547(19) 0.0205(4) Uani d . 1
O O2 0.3818(2) 0.1034(2) 0.14888(19) 0.0211(4) Uani d . 1
H H2 0.3066 0.0561 0.0981 0.032 Uiso calc R 1
O O3 0.6059(3) 0.0523(3) 0.5097(3) 0.0368(5) Uani d . 1
O O4 0.3071(3) 0.5370(3) 0.5145(2) 0.0338(5) Uani d . 1
O O5 0.3491(3) 0.6508(3) 0.0520(2) 0.0379(5) Uani d . 1
C C1 0.3040(3) 0.1551(3) 0.2779(3) 0.0186(5) Uani d . 1
C C2 0.4495(3) 0.2361(3) 0.3707(2) 0.0163(4) Uani d . 1
H H2A 0.3980 0.2597 0.4675 0.020 Uiso calc R 1
C C3 0.5066(3) 0.3870(3) 0.3041(3) 0.0176(5) Uani d . 1
H H3A 0.5786 0.3668 0.2176 0.021 Uiso calc R 1
H H3B 0.5807 0.4431 0.3761 0.021 Uiso calc R 1
C C4 0.3477(3) 0.4854(3) 0.2588(3) 0.0178(5) Uani d . 1
C C5 0.2215(3) 0.3897(3) 0.1647(3) 0.0200(5) Uani d . 1
H H5A 0.1180 0.4514 0.1348 0.024 Uiso calc R 1
H H5B 0.2814 0.3559 0.0756 0.024 Uiso calc R 1
C C6 0.2164(3) 0.0275(3) 0.3598(3) 0.0267(6) Uani d . 1
H H6A 0.1299 -0.0228 0.2954 0.040 Uiso calc R 1
H H6B 0.1571 0.0688 0.4449 0.040 Uiso calc R 1
H H6C 0.3057 -0.0462 0.3921 0.040 Uiso calc R 1
C C7 0.6035(3) 0.1282(3) 0.3987(3) 0.0224(5) Uani d . 1
C C8 0.7479(4) 0.1169(3) 0.2907(3) 0.0279(6) Uani d . 1
H H8A 0.8311 0.2007 0.3063 0.042 Uiso calc R 1
H H8B 0.6975 0.1228 0.1916 0.042 Uiso calc R 1
H H8C 0.8096 0.0200 0.3036 0.042 Uiso calc R 1
C C9 0.2494(3) 0.5486(3) 0.3917(3) 0.0218(5) Uani d . 1
C C10 0.0762(4) 0.6266(3) 0.3594(3) 0.0298(6) Uani d . 1
H H10A -0.0185 0.5511 0.3565 0.045 Uiso calc R 1
H H10B 0.0813 0.6782 0.2649 0.045 Uiso calc R 1
H H10C 0.0533 0.7012 0.4360 0.045 Uiso calc R 1
C C11 0.4126(3) 0.6231(3) 0.1709(3) 0.0214(5) Uani d . 1
C C12 0.5579(4) 0.7183(3) 0.2368(4) 0.0331(6) Uani d . 1
H H12A 0.6715 0.6693 0.2201 0.050 Uiso calc R 1
H H12B 0.5405 0.7286 0.3419 0.050 Uiso calc R 1
H H12C 0.5566 0.8189 0.1914 0.050 Uiso calc R 1

loop_
_atom_site_aniso_label
_atom_site_aniso_U_11
_atom_site_aniso_U_22
_atom_site_aniso_U_33
_atom_site_aniso_U_12
_atom_site_aniso_U_13
_atom_site_aniso_U_23
O1 0.0143(8) 0.0194(9) 0.0276(9) 0.0005(7) -0.0032(7) 0.0027(7)
O2 0.0183(8) 0.0215(9) 0.0234(8) -0.0019(7) -0.0040(7) -0.0068(7)
O3 0.0276(10) 0.0362(12) 0.0462(12) 0.0012(9) -0.0100(9) 0.0207(10)
O4 0.0340(11) 0.0405(12) 0.0267(10) 0.0043(10) -0.0020(8) -0.0064(9)
O5 0.0432(13) 0.0379(12) 0.0321(10) -0.0081(10) -0.0105(9) 0.0165(9)
C1 0.0142(10) 0.0175(12) 0.0239(12) -0.0006(9) -0.0019(9) 0.0010(9)
C2 0.0152(11) 0.0155(11) 0.0181(11) 0.0003(9) -0.0032(8) 0.0000(9)
C3 0.0177(10) 0.0150(11) 0.0200(11) -0.0010(9) -0.0021(9) 0.0019(9)
C4 0.0172(10) 0.0164(11) 0.0198(11) 0.0010(9) -0.0021(8) 0.0001(9)
C5 0.0173(10) 0.0192(12) 0.0232(11) 0.0006(10) -0.0048(9) 0.0023(9)
C6 0.0193(12) 0.0227(13) 0.0381(15) -0.0044(10) 0.0002(10) 0.0054(11)
C7 0.0194(11) 0.0163(11) 0.0311(13) -0.0029(9) -0.0089(10) -0.0007(10)
C8 0.0175(11) 0.0250(13) 0.0410(16) 0.0047(10) -0.0031(11) -0.0078(12)
C9 0.0231(12) 0.0182(12) 0.0241(12) -0.0040(10) 0.0032(9) -0.0003(9)
C10 0.0234(13) 0.0282(14) 0.0379(15) 0.0039(11) 0.0046(11) 0.0000(12)
C11 0.0238(12) 0.0165(11) 0.0239(12) 0.0014(10) 0.0013(9) 0.0023(10)
C12 0.0338(14) 0.0238(14) 0.0415(16) -0.0044(12) -0.0026(12) 0.0062(13)

loop_
_atom_type_symbol
_atom_type_description
_atom_type_scat_dispersion_real
_atom_type_scat_dispersion_imag
_atom_type_scat_source
C C 0.0033 0.0016 'International Tables Vol C Tables 4.2.6.8 and 6.1.1.4'
H H 0.0000 0.0000 'International Tables Vol C Tables 4.2.6.8 and 6.1.1.4'
O O 0.0106 0.0060 'International Tables Vol C Tables 4.2.6.8 and 6.1.1.4'

loop_
_geom_angle_atom_site_label_1
_geom_angle_atom_site_label_2
_geom_angle_atom_site_label_3
_geom_angle
_geom_angle_publ_flag
C5 O1 C1 113.62(18) y
C1 O2 H2 109.5 ?
O2 C1 O1 110.82(19) ?
O2 C1 C6 111.9(2) ?
O1 C1 C6 105.0(2) ?
O2 C1 C2 107.56(19) ?
O1 C1 C2 108.98(19) ?
C6 C1 C2 112.6(2) ?
C7 C2 C3 112.73(19) ?
C7 C2 C1 109.87(19) ?
C3 C2 C1 112.65(18) ?
C7 C2 H2A 107.1 ?
C3 C2 H2A 107.1 ?
C1 C2 H2A 107.1 ?
C2 C3 C4 111.76(19) ?
C2 C3 H3A 109.3 ?
C4 C3 H3A 109.3 ?
C2 C3 H3B 109.3 ?
C4 C3 H3B 109.3 ?
H3A C3 H3B 107.9 ?
C5 C4 C3 108.7(2) ?
C5 C4 C11 110.1(2) ?
C3 C4 C11 109.1(2) ?
C5 C4 C9 109.6(2) ?
C3 C4 C9 112.36(19) ?
C11 C4 C9 107.1(2) ?
O1 C5 C4 109.7(2) ?
O1 C5 H5A 109.7 ?
C4 C5 H5A 109.7 ?
O1 C5 H5B 109.7 ?
C4 C5 H5B 109.7 ?
H5A C5 H5B 108.2 ?
C1 C6 H6A 109.5 ?
C1 C6 H6B 109.5 ?
H6A C6 H6B 109.5 ?
C1 C6 H6C 109.5 ?
H6A C6 H6C 109.5 ?
H6B C6 H6C 109.5 ?
O3 C7 C8 121.2(2) ?
O3 C7 C2 118.8(2) ?
C8 C7 C2 120.0(2) ?
C7 C8 H8A 109.5 ?
C7 C8 H8B 109.5 ?
H8A C8 H8B 109.5 ?
C7 C8 H8C 109.5 ?
H8A C8 H8C 109.5 ?
H8B C8 H8C 109.5 ?
O4 C9 C10 121.4(2) ?
O4 C9 C4 122.3(2) ?
C10 C9 C4 116.4(2) ?
C9 C10 H10A 109.5 ?
C9 C10 H10B 109.5 ?
H10A C10 H10B 109.5 ?
C9 C10 H10C 109.5 ?
H10A C10 H10C 109.5 ?
H10B C10 H10C 109.5 ?
O5 C11 C12 121.7(2) ?
O5 C11 C4 120.3(2) ?
C12 C11 C4 118.0(2) ?
C11 C12 H12A 109.5 ?
C11 C12 H12B 109.5 ?
H12A C12 H12B 109.5 ?
C11 C12 H12C 109.5 ?
H12A C12 H12C 109.5 ?
H12B C12 H12C 109.5 ?

loop_
_geom_bond_atom_site_label_1
_geom_bond_atom_site_label_2
_geom_bond_distance
_geom_bond_publ_flag
O1 C5 1.424(3) y
O1 C1 1.432(3) y
O2 C1 1.410(3) y
O2 H2 0.8400 ?
O3 C7 1.217(3) ?
O4 C9 1.204(3) ?
O5 C11 1.207(3) ?
C1 C6 1.515(4) ?
C1 C2 1.554(3) ?
C2 C7 1.525(3) ?
C2 C3 1.530(3) ?
C2 H2A 1.0000 ?
C3 C4 1.536(3) ?
C3 H3A 0.9900 ?
C3 H3B 0.9900 ?
C4 C5 1.529(3) ?
C4 C11 1.543(3) ?
C4 C9 1.547(4) ?
C5 H5A 0.9900 ?
C5 H5B 0.9900 ?
C6 H6A 0.9800 ?
C6 H6B 0.9800 ?
C6 H6C 0.9800 ?
C7 C8 1.498(4) ?
C8 H8A 0.9800 ?
C8 H8B 0.9800 ?
C8 H8C 0.9800 ?
C9 C10 1.508(4) ?
C10 H10A 0.9800 ?
C10 H10B 0.9800 ?
C10 H10C 0.9800 ?
C11 C12 1.503(4) ?
C12 H12A 0.9800 ?
C12 H12B 0.9800 ?
C12 H12C 0.9800 ?

loop_
_geom_hbond_atom_site_label_D
_geom_hbond_atom_site_label_H
_geom_hbond_atom_site_label_A
_geom_hbond_site_symmetry_A
_geom_hbond_distance_DH
_geom_hbond_distance_HA
_geom_hbond_distance_DA
_geom_hbond_angle_DHA
O2 H2 O3 2_454 0.84 1.96 2.791(3) 170.1

loop_
_geom_torsion_atom_site_label_1
_geom_torsion_atom_site_label_2
_geom_torsion_atom_site_label_3
_geom_torsion_atom_site_label_4
_geom_torsion
_geom_torsion_publ_flag
C5 O1 C1 O2 -57.8(3) ?
C5 O1 C1 C6 -178.7(2) ?
C5 O1 C1 C2 60.4(2) y
O2 C1 C2 C7 -56.4(2) ?
O1 C1 C2 C7 -176.58(19) ?
C6 C1 C2 C7 67.4(3) ?
O2 C1 C2 C3 70.2(2) ?
O1 C1 C2 C3 -50.0(2) y
C6 C1 C2 C3 -166.0(2) ?
C7 C2 C3 C4 172.71(19) ?
C1 C2 C3 C4 47.7(3) y
C2 C3 C4 C5 -51.1(3) y
C2 C3 C4 C11 -171.08(19) ?
C2 C3 C4 C9 70.4(3) ?
C1 O1 C5 C4 -66.7(2) y
C3 C4 C5 O1 59.2(2) y
C11 C4 C5 O1 178.63(19) ?
C9 C4 C5 O1 -63.9(2) ?
C3 C2 C7 O3 140.7(2) ?
C1 C2 C7 O3 -92.7(3) y
C3 C2 C7 C8 -39.3(3) ?
C1 C2 C7 C8 87.2(3) ?
C5 C4 C9 O4 130.1(3) ?
C3 C4 C9 O4 9.1(3) y
C11 C4 C9 O4 -110.6(3) ?
C5 C4 C9 C10 -50.1(3) ?
C3 C4 C9 C10 -171.0(2) ?
C11 C4 C9 C10 69.2(3) ?
C5 C4 C11 O5 7.7(3) y
C3 C4 C11 O5 126.8(3) ?
C9 C4 C11 O5 -111.4(3) ?
C5 C4 C11 C12 -171.2(2) ?
C3 C4 C11 C12 -52.0(3) ?
C9 C4 C11 C12 69.8(3) ?
